data_2209272
loop_
_publ_author_name
'Takahashi, Hajime'
'Takechi, Haruko'
'Kubo, Kanji'
'Matsumoto, Taisuke'

_publ_section_title
;
 Ethyl 8-methoxy-2-oxo-2<i>H</i>-1-benzopyran-3-carboxylate
;
_journal_coeditor_code OB2019
_journal_issue 6
_journal_name_full 'Acta Crystallographica Section E'
_journal_page_first o2553
_journal_page_last o2555
_journal_paper_doi 10.1107/S1600536806018940
_journal_volume 62
_journal_year 2006
_chemical_formula_iupac 'C13 H12 O5'
_chemical_formula_moiety 'C13 H12 O5'
_chemical_formula_sum 'C13 H12 O5'
_chemical_formula_weight 248.23
_chemical_name_systematic
;
Ethyl 8-methoxy-2-oxo-2H-1-benzopyran-3-carboxylate
;
_space_group_IT_number 14
_symmetry_cell_setting monoclinic
_symmetry_space_group_name_Hall '-P 2yn'
_symmetry_space_group_name_H-M 'P 1 21/n 1'
_cell_angle_alpha 90.0000
_cell_angle_beta 100.153(14)
_cell_angle_gamma 90.0000
_cell_formula_units_Z 4
_cell_length_a 6.8572(14)
_cell_length_b 10.644(2)
_cell_length_c 15.780(3)
_cell_measurement_reflns_used 14368
_cell_measurement_temperature 173.1
_cell_measurement_theta_max 68.2
_cell_measurement_theta_min 4.2
_cell_volume 1133.7(4)
_computing_cell_refinement CrystalClear
_computing_data_collection 'CrystalClear (Rigaku, 1999)'
_computing_data_reduction 'CrystalStructure (Rigaku/MSC, 2004)'
_computing_molecular_graphics 'ORTEPIII (Burnett & Johnson, 1996)'
_computing_publication_material CrystalStructure
_computing_structure_refinement 'SHELXL97 (Sheldrick 1997)'
_computing_structure_solution 'SIR97 (Altomare <i>et al.</i>, 1999)'
_diffrn_detector_area_resol_mean 10.00
_diffrn_measured_fraction_theta_full 0.996
_diffrn_measured_fraction_theta_max 0.996
_diffrn_measurement_device_type 'Rigaku R-AXIS RAPID'
_diffrn_measurement_method \w
_diffrn_radiation_type 'Cu K\a'
_diffrn_radiation_wavelength 1.54187
_diffrn_reflns_av_R_equivalents 0.027
_diffrn_reflns_limit_h_max 8
_diffrn_reflns_limit_h_min -8
_diffrn_reflns_limit_k_max 12
_diffrn_reflns_limit_k_min -12
_diffrn_reflns_limit_l_max 18
_diffrn_reflns_limit_l_min -18
_diffrn_reflns_number 14613
_diffrn_reflns_theta_full 68.25
_diffrn_reflns_theta_max 68.25
_exptl_absorpt_coefficient_mu 0.954
_exptl_absorpt_correction_T_max 0.788
_exptl_absorpt_correction_T_min 0.608
_exptl_absorpt_correction_type multi-scan
_exptl_absorpt_process_details '(ABSCOR; Higashi, 1995)'
_exptl_crystal_colour colorless
_exptl_crystal_density_diffrn 1.454
_exptl_crystal_density_method 'not measured'
_exptl_crystal_description prism
_exptl_crystal_F_000 520.00
_exptl_crystal_size_max 0.40
_exptl_crystal_size_mid 0.30
_exptl_crystal_size_min 0.25
_refine_diff_density_max 0.32
_refine_diff_density_min -0.50
_refine_ls_extinction_method none
_refine_ls_goodness_of_fit_ref 1.002
_refine_ls_hydrogen_treatment constr
_refine_ls_number_parameters 175
_refine_ls_number_reflns 2061
_refine_ls_R_factor_gt 0.0442
_refine_ls_shift/su_max 0.0000
_refine_ls_structure_factor_coef Fsqd
_refine_ls_weighting_details 'w = 4Fo^2^/[0.0041Fo^2^ + \s(Fo^2^)'
_refine_ls_weighting_scheme calc
_refine_ls_wR_factor_ref 0.1478
_reflns_number_gt 1860
_reflns_number_total 2061
_reflns_threshold_expression F^2^>2\s(F^2^)
_cod_data_source_file ob2019.cif
_cod_data_source_block I
_cod_original_cell_volume 1133.6(4)
_cod_original_sg_symbol_H-M 'P 21/n'
_cod_database_code 2209272
_cod_database_fobs_code 2209272

loop_
_symmetry_equiv_pos_site_id
_symmetry_equiv_pos_as_xyz
1 +X,+Y,+Z
2 1/2-X,1/2+Y,1/2-Z
3 -X,-Y,-Z
4 1/2+X,1/2-Y,1/2+Z

loop_
_atom_site_type_symbol
_atom_site_label
_atom_site_fract_x
_atom_site_fract_y
_atom_site_fract_z
_atom_site_U_iso_or_equiv
_atom_site_adp_type
_atom_site_calc_flag
_atom_site_refinement_flags
_atom_site_occupancy
O O1 0.79794(13) 0.15692(8) 0.46548(6) 0.0223(2) Uani d . 1.00
O O2 0.79140(16) 0.28452(9) 0.35466(6) 0.0340(2) Uani d . 1.00
O O3 0.81319(14) 0.13218(12) 0.19016(6) 0.0399(3) Uani d . 1.00
O O4 0.50483(12) 0.05925(9) 0.19045(5) 0.0257(2) Uani d . 1.00
O O5 0.84569(14) 0.13967(9) 0.63348(6) 0.0271(2) Uani d . 1.00
C C1 0.77138(18) 0.17849(12) 0.37797(8) 0.0228(3) Uani d . 1.00
C C2 0.71562(18) 0.06981(12) 0.32239(8) 0.0222(3) Uani d . 1.00
C C3 0.68987(18) -0.04493(12) 0.35496(8) 0.0208(3) Uani d . 1.00
C C4 0.71766(17) -0.06357(12) 0.44682(8) 0.0192(3) Uani d . 1.00
C C5 0.69070(19) -0.18034(12) 0.48476(8) 0.0228(3) Uani d . 1.00
C C6 0.7177(2) -0.18951(12) 0.57287(9) 0.0259(3) Uani d . 1.00
C C7 0.7708(2) -0.08462(12) 0.62532(8) 0.0232(3) Uani d . 1.00
C C8 0.79680(18) 0.03144(12) 0.58907(8) 0.0203(3) Uani d . 1.00
C C9 0.77033(17) 0.04058(12) 0.49904(8) 0.0189(3) Uani d . 1.00
C C10 0.68711(19) 0.09120(12) 0.22717(8) 0.0243(3) Uani d . 1.00
C C11 0.4574(2) 0.06738(14) 0.09645(8) 0.0342(4) Uani d . 1.00
C C12 0.2371(2) 0.06161(13) 0.07099(10) 0.0354(3) Uani d . 1.00
C C13 0.8508(2) 0.13608(13) 0.72459(8) 0.0291(3) Uani d . 1.00
H H1 0.6533 -0.1138 0.3172 0.025 Uiso c R 1.00
H H2 0.6548 -0.2522 0.4498 0.028 Uiso c R 1.00
H H3 0.6992 -0.2682 0.5988 0.032 Uiso c R 1.00
H H4 0.7901 -0.0931 0.6862 0.028 Uiso c R 1.00
H H5 0.5166 -0.0006 0.0712 0.041 Uiso c R 1.00
H H6 0.5051 0.1446 0.0778 0.041 Uiso c R 1.00
H H7 0.1804 0.1373 0.0874 0.041 Uiso c R 1.00
H H8 0.2031 0.0512 0.0104 0.041 Uiso c R 1.00
H H9 0.1879 -0.0075 0.0990 0.041 Uiso c R 1.00
H H10 0.7377 0.0924 0.7363 0.035 Uiso c R 1.00
H H11 0.9674 0.0940 0.7516 0.036 Uiso c R 1.00
H H12 0.8506 0.2194 0.7462 0.035 Uiso c R 1.00

loop_
_atom_site_aniso_label
_atom_site_aniso_U_11
_atom_site_aniso_U_22
_atom_site_aniso_U_33
_atom_site_aniso_U_12
_atom_site_aniso_U_13
_atom_site_aniso_U_23
O1 0.0260(5) 0.0212(5) 0.0191(5) -0.0012(3) 0.0025(3) 0.0015(3)
O2 0.0459(6) 0.0250(5) 0.0294(5) -0.0020(4) 0.0024(4) 0.0076(3)
O3 0.0316(6) 0.0633(7) 0.0255(5) -0.0036(5) 0.0069(4) 0.0133(4)
O4 0.0259(5) 0.0356(5) 0.0147(5) 0.0013(3) 0.0012(3) 0.0014(3)
O5 0.0390(6) 0.0245(5) 0.0179(5) -0.0047(3) 0.0050(4) -0.0035(3)
C1 0.0212(6) 0.0261(6) 0.0203(6) 0.0026(4) 0.0013(5) 0.0044(4)
C2 0.0179(6) 0.0293(7) 0.0187(6) 0.0019(4) 0.0015(4) 0.0021(4)
C3 0.0162(5) 0.0275(6) 0.0184(6) -0.0009(4) 0.0018(4) -0.0012(4)
C4 0.0147(5) 0.0241(6) 0.0187(6) 0.0006(4) 0.0024(4) -0.0001(4)
C5 0.0235(6) 0.0221(6) 0.0230(6) -0.0026(4) 0.0048(5) -0.0014(4)
C6 0.0296(7) 0.0231(6) 0.0259(7) -0.0024(5) 0.0070(5) 0.0044(5)
C7 0.0247(6) 0.0280(7) 0.0170(5) 0.0002(5) 0.0037(4) 0.0015(4)
C8 0.0176(5) 0.0239(6) 0.0193(6) 0.0002(4) 0.0029(4) -0.0029(4)
C9 0.0153(5) 0.0213(6) 0.0201(6) 0.0009(4) 0.0032(4) 0.0024(4)
C10 0.0254(6) 0.0275(6) 0.0202(6) 0.0043(5) 0.0044(5) 0.0049(4)
C11 0.0392(8) 0.0481(8) 0.0138(7) 0.0086(6) 0.0008(5) 0.0022(5)
C12 0.0409(8) 0.0332(7) 0.0272(7) -0.0032(5) -0.0072(6) 0.0043(5)
C13 0.0353(7) 0.0349(7) 0.0175(7) -0.0042(5) 0.0059(5) -0.0052(5)

loop_
_atom_type_symbol
_atom_type_description
_atom_type_scat_dispersion_real
_atom_type_scat_dispersion_imag
_atom_type_scat_source
H H 0.000 0.000
;
International Tables for Crystallography
(1992, Vol. C, Table 6.1.1.4)
;
O O 0.049 0.032
;
International Tables for Crystallography
(1992, Vol. C, Tables 4.2.6.8 and 6.1.1.4)
;
C C 0.018 0.009
;
International Tables for Crystallography
(1992, Vol. C, Tables 4.2.6.8 and 6.1.1.4)
;

loop_
_geom_angle_atom_site_label_1
_geom_angle_atom_site_label_2
_geom_angle_atom_site_label_3
_geom_angle
_geom_angle_publ_flag
C1 O1 C9 122.22(9) no
C10 O4 C11 116.83(10) no
C8 O5 C13 117.06(10) no
O1 C1 O2 117.41(11) no
O1 C1 C2 116.32(10) no
O2 C1 C2 126.25(11) no
C1 C2 C3 121.74(11) no
C1 C2 C10 117.11(11) no
C3 C2 C10 121.14(11) no
C2 C3 C4 120.31(11) no
C3 C4 C5 123.07(11) no
C3 C4 C9 117.42(11) no
C5 C4 C9 119.50(11) no
C4 C5 C6 119.32(11) no
C5 C6 C7 121.11(12) no
C6 C7 C8 120.40(11) no
O5 C8 C7 125.49(11) no
O5 C8 C9 116.06(11) no
C7 C8 C9 118.45(11) no
O1 C9 C4 121.97(11) no
O1 C9 C8 116.80(10) no
C4 C9 C8 121.22(11) no
O3 C10 O4 125.57(11) no
O3 C10 C2 124.21(11) no
O4 C10 C2 110.22(10) no
O4 C11 C12 107.65(11) no
C2 C3 H1 119.8 no
C4 C3 H1 119.9 no
C4 C5 H2 120.3 no
C6 C5 H2 120.3 no
C5 C6 H3 119.6 no
C7 C6 H3 119.3 no
C6 C7 H4 119.8 no
C8 C7 H4 119.8 no
O4 C11 H5 110.1 no
O4 C11 H6 109.7 no
C12 C11 H5 110.0 no
C12 C11 H6 109.8 no
H5 C11 H6 109.5 no
C11 C12 H7 109.6 no
C11 C12 H8 109.4 no
C11 C12 H9 109.4 no
H7 C12 H8 109.5 no
H7 C12 H9 109.5 no
H8 C12 H9 109.5 no
O5 C13 H10 109.4 no
O5 C13 H11 109.4 no
O5 C13 H12 109.5 no
H10 C13 H11 109.5 no
H10 C13 H12 109.5 no
H11 C13 H12 109.5 no

loop_
_geom_bond_atom_site_label_1
_geom_bond_atom_site_label_2
_geom_bond_distance
_geom_bond_publ_flag
O1 C1 1.3799(15) no
O1 C9 1.3729(15) no
O2 C1 1.2023(16) no
O3 C10 1.2070(17) no
O4 C10 1.3260(14) no
O4 C11 1.4640(14) no
O5 C8 1.3593(15) no
O5 C13 1.4325(16) no
C1 C2 1.4612(17) no
C2 C3 1.3486(18) no
C2 C10 1.4980(17) no
C3 C4 1.4420(17) no
C4 C5 1.4058(18) no
C4 C9 1.3904(17) no
C5 C6 1.3734(18) no
C6 C7 1.3992(18) no
C7 C8 1.3859(18) no
C8 C9 1.4035(17) no
C11 C12 1.494(2) no
C3 H1 0.950 no
C5 H2 0.950 no
C6 H3 0.950 no
C7 H4 0.950 no
C11 H5 0.950 no
C11 H6 0.950 no
C12 H7 0.950 no
C12 H8 0.950 no
C12 H9 0.950 no
C13 H10 0.950 no
C13 H11 0.950 no
C13 H12 0.950 no

loop_
_geom_hbond_atom_site_label_D
_geom_hbond_atom_site_label_H
_geom_hbond_atom_site_label_A
_geom_hbond_site_symmetry_A
_geom_hbond_distance_DH
_geom_hbond_distance_HA
_geom_hbond_distance_DA
_geom_hbond_angle_DHA
_geom_hbond_publ_flag
C3 H1 O3 2_645 0.95 2.72 3.5090(17) 141 yes
C5 H2 O3 2_645 0.95 2.57 3.4022(16) 146 yes
C12 H7 O5 4_454 0.95 2.68 3.3729(17) 131 yes
C13 H10 O4 3_656 0.95 2.72 3.6357(17) 163 yes

loop_
_geom_torsion_atom_site_label_1
_geom_torsion_atom_site_label_2
_geom_torsion_atom_site_label_3
_geom_torsion_atom_site_label_4
_geom_torsion
_geom_torsion_publ_flag
C1 O1 C9 C4 1.33(17) no
C1 O1 C9 C8 -178.34(11) no
C9 O1 C1 O2 177.13(11) no
C9 O1 C1 C2 -1.14(16) no
C10 O4 C11 C12 -165.03(11) no
C11 O4 C10 O3 3.96(19) no
C11 O4 C10 C2 -176.31(10) no
C13 O5 C8 C7 -6.79(18) no
C13 O5 C8 C9 172.90(11) no
O1 C1 C2 C3 0.58(17) no
O1 C1 C2 C10 -179.70(10) no
O2 C1 C2 C3 -177.53(13) no
O2 C1 C2 C10 2.20(19) no
C1 C2 C3 C4 -0.17(18) no
C1 C2 C10 O3 58.38(18) no
C1 C2 C10 O4 -121.35(12) no
C3 C2 C10 O3 -121.89(15) no
C3 C2 C10 O4 58.38(16) no
C10 C2 C3 C4 -179.88(11) no
C2 C3 C4 C5 179.18(12) no
C2 C3 C4 C9 0.28(17) no
C3 C4 C5 C6 -179.11(12) no
C3 C4 C9 O1 -0.85(17) no
C3 C4 C9 C8 178.81(11) no
C5 C4 C9 O1 -179.78(11) no
C5 C4 C9 C8 -0.12(18) no
C9 C4 C5 C6 -0.24(18) no
C4 C5 C6 C7 0.2(2) no
C5 C6 C7 C8 0.2(2) no
C6 C7 C8 O5 179.10(12) no
C6 C7 C8 C9 -0.57(19) no
O5 C8 C9 O1 0.50(16) no
O5 C8 C9 C4 -179.18(11) no
C7 C8 C9 O1 -179.80(11) no
C7 C8 C9 C4 0.52(18) no

loop_
_cod_related_entry_id
_cod_related_entry_database
_cod_related_entry_code
1 ChemSpider 197118
